data_7046764
loop_
_publ_author_name
'Gupta, Vijay'
'Mandal, Sanjay K.'

_publ_section_title
;
 Coordination driven self-assembly of [2 + 2 + 2] molecular squares:
 synthesis, crystal structures, catalytic and luminescence properties.
;
_journal_issue 29
_journal_name_full 'Dalton transactions (Cambridge, England : 2003)'
_journal_page_first 9742
_journal_page_last 9754
_journal_paper_doi 10.1039/c8dt01367e
_journal_volume 47
_journal_year 2018
_chemical_formula_moiety 'C64 H74 Cd2 N6 O10 Si2'
_chemical_formula_sum 'C64 H74 Cd2 N6 O10 Si2'
_chemical_formula_weight 1368.27
_space_group_crystal_system triclinic
_space_group_IT_number 2
_space_group_name_Hall '-P 1'
_space_group_name_H-M_alt 'P -1'
_symmetry_space_group_name_Hall '-P 1'
_symmetry_space_group_name_H-M 'P -1'
_atom_sites_solution_hydrogens mixed
_atom_sites_solution_primary dual
_audit_update_record
;
2018-06-01 deposited with the CCDC.
2018-06-18 downloaded from the CCDC.
;
_cell_angle_alpha 98.980(2)
_cell_angle_beta 102.437(2)
_cell_angle_gamma 104.636(2)
_cell_formula_units_Z 1
_cell_length_a 8.2227(10)
_cell_length_b 13.2417(17)
_cell_length_c 13.6655(18)
_cell_measurement_reflns_used 1174
_cell_measurement_temperature 296.(2)
_cell_measurement_theta_max 21.5391
_cell_measurement_theta_min 1.5546
_cell_volume 1370.5(3)
_computing_cell_refinement 'APEX2 v2014.11-0 (Bruker AXS)'
_computing_data_collection 'APEX2 v2014.11-0 (Bruker AXS)'
_computing_data_reduction 'SAINT v8.34A (Bruker, 2013)'
_computing_molecular_graphics 'Olex2 (Dolomanov et al., 2009)'
_computing_publication_material 'Olex2 (Dolomanov et al., 2009)'
_computing_structure_refinement 'SHELXL-2014/7 (Sheldrick, 2014)'
_computing_structure_solution 'SHELXT 2014/5 (Sheldrick, 2014)'
_diffrn_ambient_temperature 296.(2)
_diffrn_detector_area_resol_mean 8.3333
_diffrn_measured_fraction_theta_full 0.999
_diffrn_measured_fraction_theta_max 0.999
_diffrn_measurement_device_type 'Bruker Kappa APEX II'
_diffrn_measurement_method 'phi and omega scan'
_diffrn_radiation_monochromator Graphite
_diffrn_radiation_type 'Mo K\a'
_diffrn_radiation_wavelength 0.71073
_diffrn_reflns_av_R_equivalents 0.0362
_diffrn_reflns_av_unetI/netI 0.0377
_diffrn_reflns_limit_h_max 9
_diffrn_reflns_limit_h_min -9
_diffrn_reflns_limit_k_max 15
_diffrn_reflns_limit_k_min -15
_diffrn_reflns_limit_l_max 16
_diffrn_reflns_limit_l_min -16
_diffrn_reflns_number 18002
_diffrn_reflns_theta_full 25.08
_diffrn_reflns_theta_max 25.08
_diffrn_reflns_theta_min 1.56
_diffrn_source 'Sealed tube'
_diffrn_source_type 'Fine Focus'
_exptl_absorpt_coefficient_mu 0.891
_exptl_absorpt_correction_T_max 0.7452
_exptl_absorpt_correction_T_min 0.6513
_exptl_absorpt_correction_type multi-scan
_exptl_absorpt_process_details 'SADABS V2012/1 (Bruker AXS Inc.)'
_exptl_crystal_colour colourless
_exptl_crystal_density_diffrn 1.658
_exptl_crystal_density_method 'not measured'
_exptl_crystal_description block
_exptl_crystal_F_000 704
_exptl_crystal_size_max 0.200
_exptl_crystal_size_mid 0.150
_exptl_crystal_size_min 0.150
_refine_diff_density_max 0.578
_refine_diff_density_min -0.521
_refine_ls_extinction_method none
_refine_ls_goodness_of_fit_ref 1.090
_refine_ls_hydrogen_treatment mixed
_refine_ls_matrix_type full
_refine_ls_number_parameters 405
_refine_ls_number_reflns 4872
_refine_ls_number_restraints 4
_refine_ls_restrained_S_all 1.096
_refine_ls_R_factor_all 0.0452
_refine_ls_R_factor_gt 0.0347
_refine_ls_shift/su_max 0.000
_refine_ls_shift/su_mean 0.000
_refine_ls_structure_factor_coef Fsqd
_refine_ls_weighting_details 'w=1/[\s^2^(Fo^2^)+(0.0256P)^2^+1.5237P] where P=(Fo^2^+2Fc^2^)/3'
_refine_ls_weighting_scheme calc
_refine_ls_wR_factor_gt 0.0739
_refine_ls_wR_factor_ref 0.0777
_reflns_number_gt 4150
_reflns_number_total 4872
_reflns_threshold_expression 'I > 2\s(I)'
_cod_data_source_file c8dt01367e2.cif
_cod_data_source_block 4
_cod_depositor_comments 'Adding full bibliography for 7046761--7046765.cif.'
_cod_database_code 7046764

loop_
_space_group_symop_operation_xyz
'x, y, z'
'-x, -y, -z'

loop_
_atom_site_type_symbol
_atom_site_label
_atom_site_fract_x
_atom_site_fract_y
_atom_site_fract_z
_atom_site_U_iso_or_equiv
_atom_site_adp_type
_atom_site_calc_flag
_atom_site_refinement_flags_adp
_atom_site_refinement_flags_posn
_atom_site_occupancy
Cd Cd1 0.66662(3) 0.74186(2) 0.80700(2) 0.03256(9) Uani d . . 1
Si Si1 0.89255(16) 0.14411(9) 0.69270(8) 0.0454(3) Uani d . . 1
O O1 0.7269(3) 0.5962(2) 0.7707(2) 0.0446(6) Uani d . . 1
O O2 0.9385(3) 0.6265(2) 0.9001(2) 0.0449(6) Uani d . . 1
O O3 0.7366(3) 0.7839(2) 0.67519(19) 0.0452(6) Uani d . . 1
O O4 0.9311(3) 0.8173(2) 0.9171(2) 0.0402(6) Uani d . . 1
H H4A 1.002 0.8523 0.8868 0.06 Uiso d U R 1
O O5 0.9964(4) 0.8635(2) 0.7575(2) 0.0479(7) Uani d . . 1
N N1 0.3681(3) 0.7123(2) 0.7581(2) 0.0285(6) Uani d . . 1
N N2 0.5604(4) 0.6827(2) 0.9296(2) 0.0348(7) Uani d . . 1
N N3 0.6168(4) 0.8980(2) 0.8484(2) 0.0347(7) Uani d . . 1
C C1 0.6503(5) 0.6586(3) 1.0045(3) 0.0488(10) Uani d . . 1
H H1 0.765 0.6612 1.0061 0.059 Uiso calc U R 1
C C2 0.5904(5) 0.6306(4) 1.0785(3) 0.0586(12) Uani d . . 1
H H2 0.6605 0.6141 1.133 0.07 Uiso calc U R 1
C C3 0.4309(6) 0.6258(4) 1.0757(3) 0.0617(13) Uani d . . 1
H H3 0.3847 0.6066 1.1289 0.074 Uiso calc U R 1
C C4 0.3356(5) 0.6478(3) 0.9984(3) 0.0457(10) Uani d . . 1
H H4 0.2197 0.644 0.994 0.055 Uiso calc U R 1
C C5 0.4070(4) 0.6752(3) 0.9280(2) 0.0308(8) Uani d . D 1
C C6 0.3002(5) 0.7072(4) 0.8418(3) 0.0367(9) Uani d . D 1
C C7 0.3573(5) 0.8080(3) 0.7304(3) 0.0341(8) Uani d . D 1
C C8 0.4651(4) 0.8995(3) 0.8075(3) 0.0315(8) Uani d . . 1
C C9 0.4101(5) 0.9802(3) 0.8330(3) 0.0415(9) Uani d . . 1
H H9 0.2952 0.9778 0.805 0.05 Uiso calc U R 1
C C10 0.5177(6) 1.0649(3) 0.8984(3) 0.0509(10) Uani d . . 1
H H10 0.4812 1.1245 0.9169 0.061 Uiso calc U R 1
C C11 0.6746(6) 1.0658(3) 0.9373(3) 0.0508(10) Uani d . . 1
H H11 0.7547 1.1266 0.9824 0.061 Uiso calc U R 1
C C12 0.7193(5) 0.9807(3) 0.9125(3) 0.0435(9) Uani d . . 1
H H12 0.8315 0.9802 0.9432 0.052 Uiso calc U R 1
C C13 0.2789(4) 0.6213(2) 0.6754(2) 0.0368(8) Uani d . D 1
C C14 0.2837(5) 0.5260(3) 0.7134(3) 0.0525(11) Uani d . D 1
H H14A 0.4018 0.5321 0.7475 0.079 Uiso calc U R 1
H H14B 0.2392 0.4647 0.6569 0.079 Uiso calc U R 1
H H14C 0.2133 0.5179 0.7609 0.079 Uiso calc U R 1
C C15 0.1012(5) 0.6175(3) 0.6320(3) 0.0514(11) Uani d . . 1
H H15A 0.0447 0.6261 0.686 0.077 Uiso calc U R 1
H H15B 0.0409 0.5497 0.585 0.077 Uiso calc U R 1
H H15C 0.0995 0.6741 0.596 0.077 Uiso calc U R 1
C C16 0.3707(5) 0.6239(3) 0.5966(3) 0.0524(11) Uani d . D 1
H H16A 0.3697 0.6865 0.5696 0.079 Uiso calc U R 1
H H16B 0.3145 0.5611 0.5423 0.079 Uiso calc U R 1
H H16C 0.4891 0.6259 0.6255 0.079 Uiso calc U R 1
C C17 0.8391(5) 0.5726(3) 0.8233(3) 0.0376(9) Uani d . . 1
C C18 0.8519(4) 0.4689(3) 0.7908(3) 0.0348(8) Uani d . . 1
C C19 0.9448(5) 0.4278(3) 0.8528(3) 0.0395(9) Uani d . . 1
H H19 1.0065 0.468 0.9185 0.047 Uiso calc U R 1
C C20 0.9536(5) 0.3316(3) 0.8250(3) 0.0416(9) Uani d . . 1
H H20 1.0179 0.3034 0.8723 0.05 Uiso calc U R 1
C C21 0.8751(5) 0.2732(3) 0.7330(3) 0.0407(9) Uani d . . 1
C C22 0.7823(7) 0.3164(4) 0.6707(3) 0.0608(13) Uani d . . 1
H H22 0.7238 0.2775 0.6041 0.073 Uiso calc U R 1
C C23 0.7700(6) 0.4114(3) 0.6994(3) 0.0530(11) Uani d . . 1
H H23 0.7014 0.4389 0.6536 0.064 Uiso calc U R 1
C C24 1.0409(6) 0.1176(3) 0.7909(3) 0.0587(12) Uani d . . 1
H H24A 1.1561 0.1632 0.7986 0.088 Uiso calc U R 1
H H24B 1.0387 0.0441 0.7737 0.088 Uiso calc U R 1
H H24C 1.009 0.131 0.8542 0.088 Uiso calc U R 1
C C25 0.6874(6) 0.0503(3) 0.6617(3) 0.0621(12) Uani d . . 1
H H25A 0.6439 0.0514 0.7215 0.093 Uiso calc U R 1
H H25B 0.6964 -0.0197 0.638 0.093 Uiso calc U R 1
H H25C 0.609 0.0676 0.6085 0.093 Uiso calc U R 1
C C26 0.8832(5) 0.8289(3) 0.6815(3) 0.0373(9) Uani d . . 1
C C27 0.9279(5) 0.8401(3) 0.5873(3) 0.0339(8) Uani d . . 1
C C28 0.8320(6) 0.7809(3) 0.5000(3) 0.0524(11) Uani d . . 1
H H28 0.725 0.7332 0.4962 0.063 Uiso calc U R 1
C C29 0.8824(6) 0.7870(3) 0.4170(3) 0.0568(12) Uani d . . 1
H H29 0.811 0.7429 0.3548 0.068 Uiso calc U R 1
C C30 1.0311(5) 0.8535(3) 0.4183(3) 0.0392(9) Uani d . . 1
C C31 1.1225(5) 0.9155(3) 0.5067(3) 0.0407(9) Uani d . . 1
H H31 1.2268 0.9659 0.5104 0.049 Uiso calc U R 1
C C32 1.0725(5) 0.9091(3) 0.5902(3) 0.0387(9) Uani d . . 1
H H32 1.1413 0.9545 0.6524 0.046 Uiso calc U R 1
H H6A 0.201(5) 0.659(3) 0.828(2) 0.027(9) Uiso d . . 1
H H7A 0.396(4) 0.810(2) 0.675(2) 0.021(8) Uiso d . . 1
H H7B 0.2384(13) 0.809(2) 0.715(2) 0.027(9) Uiso d . D 1
H H6B 0.302(5) 0.768(3) 0.876(3) 0.045(12) Uiso d . . 1
H H4B 0.950(6) 0.765(3) 0.916(3) 0.059(16) Uiso d . . 1

loop_
_atom_site_aniso_label
_atom_site_aniso_U_11
_atom_site_aniso_U_22
_atom_site_aniso_U_33
_atom_site_aniso_U_12
_atom_site_aniso_U_13
_atom_site_aniso_U_23
Cd1 0.02723(15) 0.04190(17) 0.03399(15) 0.01334(11) 0.01290(11) 0.01243(11)
Si1 0.0661(8) 0.0415(6) 0.0410(6) 0.0217(6) 0.0287(6) 0.0149(5)
O1 0.0468(16) 0.0460(16) 0.0459(16) 0.0255(13) 0.0095(13) 0.0084(13)
O2 0.0384(15) 0.0429(16) 0.0531(17) 0.0161(12) 0.0089(13) 0.0076(14)
O3 0.0393(16) 0.0599(17) 0.0415(15) 0.0113(13) 0.0194(12) 0.0192(13)
O4 0.0322(15) 0.0465(18) 0.0413(15) 0.0101(13) 0.0111(11) 0.0095(13)
O5 0.0475(17) 0.0605(18) 0.0372(15) 0.0114(14) 0.0158(14) 0.0170(13)
N1 0.0285(15) 0.0325(16) 0.0269(15) 0.0104(12) 0.0099(12) 0.0078(12)
N2 0.0256(16) 0.0498(19) 0.0328(16) 0.0108(14) 0.0124(13) 0.0141(14)
N3 0.0300(17) 0.0367(18) 0.0355(17) 0.0080(14) 0.0085(14) 0.0059(14)
C1 0.033(2) 0.075(3) 0.044(2) 0.017(2) 0.0098(18) 0.029(2)
C2 0.043(3) 0.092(4) 0.044(2) 0.013(2) 0.011(2) 0.038(2)
C3 0.044(3) 0.093(4) 0.048(3) 0.003(2) 0.018(2) 0.038(3)
C4 0.031(2) 0.062(3) 0.043(2) 0.0031(19) 0.0164(18) 0.016(2)
C5 0.030(2) 0.0295(19) 0.0300(18) 0.0029(15) 0.0115(15) 0.0029(15)
C6 0.029(2) 0.043(2) 0.040(2) 0.0100(19) 0.0134(17) 0.0102(19)
C7 0.033(2) 0.038(2) 0.032(2) 0.0124(17) 0.0072(17) 0.0101(17)
C8 0.0285(19) 0.038(2) 0.0304(18) 0.0103(16) 0.0086(15) 0.0108(16)
C9 0.039(2) 0.045(2) 0.043(2) 0.0195(19) 0.0113(18) 0.0054(19)
C10 0.057(3) 0.041(2) 0.052(3) 0.017(2) 0.014(2) 0.000(2)
C11 0.050(3) 0.041(2) 0.049(2) 0.002(2) 0.012(2) -0.0036(19)
C12 0.034(2) 0.045(2) 0.043(2) 0.0050(18) 0.0066(18) 0.0028(19)
C13 0.033(2) 0.037(2) 0.039(2) 0.0094(16) 0.0082(16) 0.0068(17)
C14 0.052(3) 0.035(2) 0.063(3) 0.0083(19) 0.009(2) 0.009(2)
C15 0.036(2) 0.053(3) 0.050(2) 0.0076(19) -0.0048(19) 0.002(2)
C16 0.058(3) 0.053(3) 0.039(2) 0.011(2) 0.014(2) -0.0030(19)
C17 0.037(2) 0.044(2) 0.043(2) 0.0166(19) 0.0225(19) 0.0166(19)
C18 0.033(2) 0.043(2) 0.039(2) 0.0164(17) 0.0205(17) 0.0160(18)
C19 0.034(2) 0.045(2) 0.041(2) 0.0142(17) 0.0097(17) 0.0066(18)
C20 0.041(2) 0.048(2) 0.043(2) 0.0210(19) 0.0129(18) 0.0140(19)
C21 0.052(2) 0.046(2) 0.038(2) 0.0224(19) 0.0247(18) 0.0172(18)
C22 0.101(4) 0.055(3) 0.030(2) 0.036(3) 0.012(2) 0.006(2)
C23 0.075(3) 0.058(3) 0.036(2) 0.036(2) 0.012(2) 0.016(2)
C24 0.090(3) 0.051(3) 0.051(3) 0.036(2) 0.028(2) 0.019(2)
C25 0.076(3) 0.058(3) 0.060(3) 0.013(2) 0.042(3) 0.018(2)
C26 0.046(2) 0.035(2) 0.042(2) 0.0207(19) 0.022(2) 0.0134(18)
C27 0.039(2) 0.036(2) 0.036(2) 0.0192(17) 0.0182(17) 0.0117(17)
C28 0.053(3) 0.050(3) 0.047(3) -0.004(2) 0.024(2) 0.006(2)
C29 0.063(3) 0.057(3) 0.040(2) 0.000(2) 0.020(2) 0.000(2)
C30 0.050(2) 0.036(2) 0.040(2) 0.0181(18) 0.0204(19) 0.0107(17)
C31 0.038(2) 0.046(2) 0.044(2) 0.0111(18) 0.0189(18) 0.0169(19)
C32 0.041(2) 0.045(2) 0.034(2) 0.0133(18) 0.0127(17) 0.0131(17)

loop_
_atom_type_symbol
_atom_type_description
_atom_type_scat_dispersion_real
_atom_type_scat_dispersion_imag
_atom_type_scat_source
C C 0.0033 0.0016 'International Tables Vol C Tables 4.2.6.8 and 6.1.1.4'
H H 0.0000 0.0000 'International Tables Vol C Tables 4.2.6.8 and 6.1.1.4'
Cd Cd -0.8075 1.2024 'International Tables Vol C Tables 4.2.6.8 and 6.1.1.4'
N N 0.0061 0.0033 'International Tables Vol C Tables 4.2.6.8 and 6.1.1.4'
O O 0.0106 0.0060 'International Tables Vol C Tables 4.2.6.8 and 6.1.1.4'
Si Si 0.0817 0.0704 'International Tables Vol C Tables 4.2.6.8 and 6.1.1.4'

loop_
_geom_angle_atom_site_label_1
_geom_angle_atom_site_label_2
_geom_angle_atom_site_label_3
_geom_angle_site_symmetry_3
_geom_angle
O3 Cd1 O1 . 89.11(10)
O3 Cd1 N2 . 172.10(11)
O1 Cd1 N2 . 88.88(11)
O3 Cd1 N3 . 90.54(10)
O1 Cd1 N3 . 177.30(11)
N2 Cd1 N3 . 91.82(11)
O3 Cd1 O4 . 96.60(10)
O1 Cd1 O4 . 90.68(11)
N2 Cd1 O4 . 91.06(10)
N3 Cd1 O4 . 86.70(11)
O3 Cd1 N1 . 101.14(10)
O1 Cd1 N1 . 110.28(10)
N2 Cd1 N1 . 72.45(10)
N3 Cd1 N1 . 72.41(10)
O4 Cd1 N1 . 152.52(10)
C25 Si1 C24 . 111.5(2)
C25 Si1 C21 . 109.5(2)
C24 Si1 C21 . 109.0(2)
C25 Si1 C30 2_766 109.6(2)
C24 Si1 C30 2_766 111.0(2)
C21 Si1 C30 2_766 106.08(17)
C17 O1 Cd1 . 124.2(3)
C26 O3 Cd1 . 119.5(3)
Cd1 O4 H4A . 110.1
Cd1 O4 H4B . 93.(4)
H4A O4 H4B . 105.6
C6 N1 C7 . 106.5(3)
C6 N1 C13 . 111.9(3)
C7 N1 C13 . 112.3(3)
C6 N1 Cd1 . 110.6(2)
C7 N1 Cd1 . 101.6(2)
C13 N1 Cd1 . 113.34(19)
C5 N2 C1 . 117.1(3)
C5 N2 Cd1 . 119.6(2)
C1 N2 Cd1 . 123.3(3)
C8 N3 C12 . 118.1(3)
C8 N3 Cd1 . 114.8(2)
C12 N3 Cd1 . 126.9(3)
N2 C1 C2 . 122.8(4)
N2 C1 H1 . 118.6
C2 C1 H1 . 118.6
C1 C2 C3 . 118.6(4)
C1 C2 H2 . 120.7
C3 C2 H2 . 120.7
C2 C3 C4 . 119.5(4)
C2 C3 H3 . 120.3
C4 C3 H3 . 120.3
C5 C4 C3 . 117.5(4)
C5 C4 H4 . 121.2
C3 C4 H4 . 121.2
N2 C5 C4 . 124.5(3)
N2 C5 C6 . 117.8(3)
C4 C5 C6 . 117.6(3)
N1 C6 C5 . 114.5(3)
N1 C6 H6A . 113.(2)
C5 C6 H6A . 102.(2)
N1 C6 H6B . 115.(3)
C5 C6 H6B . 97.(2)
H6A C6 H6B . 113.(3)
N1 C7 C8 . 112.4(3)
N1 C7 H7A . 106.(2)
C8 C7 H7A . 108.(2)
N1 C7 H7B . 110.3(19)
C8 C7 H7B . 110.4(19)
H7A C7 H7B . 109.(3)
N3 C8 C9 . 122.0(4)
N3 C8 C7 . 116.6(3)
C9 C8 C7 . 121.4(3)
C8 C9 C10 . 118.9(4)
C8 C9 H9 . 120.5
C10 C9 H9 . 120.5
C11 C10 C9 . 119.4(4)
C11 C10 H10 . 120.3
C9 C10 H10 . 120.3
C10 C11 C12 . 118.7(4)
C10 C11 H11 . 120.7
C12 C11 H11 . 120.7
N3 C12 C11 . 122.7(4)
N3 C12 H12 . 118.7
C11 C12 H12 . 118.7
N1 C13 C15 . 112.3(3)
N1 C13 C16 . 109.1(3)
C15 C13 C16 . 109.5(3)
N1 C13 C14 . 108.4(3)
C15 C13 C14 . 110.0(3)
C16 C13 C14 . 107.4(3)
C13 C14 H14A . 109.5
C13 C14 H14B . 109.5
H14A C14 H14B . 109.5
C13 C14 H14C . 109.5
H14A C14 H14C . 109.5
H14B C14 H14C . 109.5
C13 C15 H15A . 109.5
C13 C15 H15B . 109.5
H15A C15 H15B . 109.5
C13 C15 H15C . 109.5
H15A C15 H15C . 109.5
H15B C15 H15C . 109.5
C13 C16 H16A . 109.5
C13 C16 H16B . 109.5
H16A C16 H16B . 109.5
C13 C16 H16C . 109.5
H16A C16 H16C . 109.5
H16B C16 H16C . 109.5
O2 C17 O1 . 126.2(4)
O2 C17 C18 . 117.5(4)
O1 C17 C18 . 116.3(4)
C19 C18 C23 . 117.9(4)
C19 C18 C17 . 120.5(4)
C23 C18 C17 . 121.6(4)
C18 C19 C20 . 121.1(4)
C18 C19 H19 . 119.4
C20 C19 H19 . 119.4
C19 C20 C21 . 122.0(4)
C19 C20 H20 . 119.0
C21 C20 H20 . 119.0
C20 C21 C22 . 116.0(4)
C20 C21 Si1 . 122.5(3)
C22 C21 Si1 . 121.5(3)
C23 C22 C21 . 121.9(4)
C23 C22 H22 . 119.0
C21 C22 H22 . 119.0
C22 C23 C18 . 121.0(4)
C22 C23 H23 . 119.5
C18 C23 H23 . 119.5
Si1 C24 H24A . 109.5
Si1 C24 H24B . 109.5
H24A C24 H24B . 109.5
Si1 C24 H24C . 109.5
H24A C24 H24C . 109.5
H24B C24 H24C . 109.5
Si1 C25 H25A . 109.5
Si1 C25 H25B . 109.5
H25A C25 H25B . 109.5
Si1 C25 H25C . 109.5
H25A C25 H25C . 109.5
H25B C25 H25C . 109.5
O5 C26 O3 . 126.1(4)
O5 C26 C27 . 117.0(4)
O3 C26 C27 . 116.9(4)
C28 C27 C32 . 118.6(4)
C28 C27 C26 . 122.2(4)
C32 C27 C26 . 119.1(4)
C27 C28 C29 . 120.8(4)
C27 C28 H28 . 119.6
C29 C28 H28 . 119.6
C28 C29 C30 . 121.7(4)
C28 C29 H29 . 119.1
C30 C29 H29 . 119.1
C31 C30 C29 . 116.4(4)
C31 C30 Si1 2_766 121.6(3)
C29 C30 Si1 2_766 122.0(3)
C30 C31 C32 . 121.9(4)
C30 C31 H31 . 119.0
C32 C31 H31 . 119.0
C27 C32 C31 . 120.4(4)
C27 C32 H32 . 119.8
C31 C32 H32 . 119.8

loop_
_geom_bond_atom_site_label_1
_geom_bond_atom_site_label_2
_geom_bond_site_symmetry_2
_geom_bond_distance
Cd1 O3 . 2.117(2)
Cd1 O1 . 2.122(2)
Cd1 N2 . 2.208(3)
Cd1 N3 . 2.219(3)
Cd1 O4 . 2.239(3)
Cd1 N1 . 2.313(3)
Si1 C25 . 1.743(4)
Si1 C24 . 1.752(4)
Si1 C21 . 1.764(4)
Si1 C30 2_766 1.764(4)
O1 C17 . 1.181(4)
O2 C17 . 1.175(4)
O3 C26 . 1.180(4)
O4 H4A . 0.8674
O4 H4B . 0.75(4)
O5 C26 . 1.172(4)
N1 C6 . 1.379(4)
N1 C7 . 1.396(4)
N1 C13 . 1.428(4)
N2 C5 . 1.235(4)
N2 C1 . 1.262(4)
N3 C8 . 1.259(4)
N3 C12 . 1.262(4)
C1 C2 . 1.280(5)
C1 H1 . 0.93
C2 C3 . 1.289(6)
C2 H2 . 0.93
C3 C4 . 1.292(5)
C3 H3 . 0.93
C4 C5 . 1.283(5)
C4 H4 . 0.93
C5 C6 . 1.4954(19)
C6 H6A . 0.86(3)
C6 H6B . 0.86(4)
C7 C8 . 1.421(5)
C7 H7A . 0.89(3)
C7 H7B . 0.960(2)
C8 C9 . 1.291(5)
C9 C10 . 1.298(5)
C9 H9 . 0.93
C10 C11 . 1.282(6)
C10 H10 . 0.93
C11 C12 . 1.290(5)
C11 H11 . 0.93
C12 H12 . 0.93
C13 C15 . 1.438(5)
C13 C16 . 1.4421(19)
C13 C14 . 1.4433(19)
C14 H14A . 0.96
C14 H14B . 0.96
C14 H14C . 0.96
C15 H15A . 0.96
C15 H15B . 0.96
C15 H15C . 0.96
C16 H16A . 0.96
C16 H16B . 0.96
C16 H16C . 0.96
C17 C18 . 1.414(5)
C18 C19 . 1.293(5)
C18 C23 . 1.295(5)
C19 C20 . 1.296(5)
C19 H19 . 0.93
C20 C21 . 1.300(5)
C20 H20 . 0.93
C21 C22 . 1.313(5)
C22 C23 . 1.294(5)
C22 H22 . 0.93
C23 H23 . 0.93
C24 H24A . 0.96
C24 H24B . 0.96
C24 H24C . 0.96
C25 H25A . 0.96
C25 H25B . 0.96
C25 H25C . 0.96
C26 C27 . 1.431(5)
C27 C28 . 1.285(5)
C27 C32 . 1.293(5)
C28 C29 . 1.296(5)
C28 H28 . 0.93
C29 C30 . 1.309(5)
C29 H29 . 0.93
C30 C31 . 1.298(5)
C30 Si1 2_766 1.764(4)
C31 C32 . 1.302(5)
C31 H31 . 0.93
C32 H32 . 0.93

loop_
_geom_hbond_atom_site_label_D
_geom_hbond_atom_site_label_H
_geom_hbond_atom_site_label_A
_geom_hbond_distance_DH
_geom_hbond_distance_HA
_geom_hbond_distance_DA
_geom_hbond_angle_DHA
O4 H4A O5 0.87 1.79 2.484(4) 135.8
